data_7033889
loop_
_publ_author_name
'So, Yat-Ming'
'Chiu, Wai-Hang'
'Cheung, Wai-Man'
'Ng, Ho-Yuen'
'Lee, Hung Kay'
'Sung, Herman H.-Y.'
'Williams, Ian D.'
'Leung, Wa-Hung'

_publ_section_title
;
 Heterobimetallic rhenium nitrido complexes containing the Kl\"aui
 tripodal ligand [Co(\h(5)-C5H5){P(O)(OEt)2}3](.).
;
_journal_issue 12
_journal_name_full 'Dalton transactions (Cambridge, England : 2003)'
_journal_page_first 5479
_journal_page_last 5487
_journal_paper_doi 10.1039/c5dt00093a
_journal_volume 44
_journal_year 2015
_chemical_formula_moiety 'C78 H112 Cl2 Co2 N2 O26 P8 Re2 Rh2, 2(C H2 Cl2)'
_chemical_formula_sum 'C80 H116 Cl6 Co2 N2 O26 P8 Re2 Rh2'
_chemical_formula_weight 2678.29
_chemical_name_systematic
;
 ? 
;
_space_group_IT_number 2
_space_group_name_Hall '-P 1'
_symmetry_cell_setting triclinic
_symmetry_space_group_name_Hall '-P 1'
_symmetry_space_group_name_H-M 'P -1'
_atom_sites_solution_hydrogens geom
_atom_sites_solution_primary direct
_atom_sites_solution_secondary difmap
_audit_creation_date 2014-02-06
_audit_creation_method
;
  Olex2 1.2-beta
  (compiled May  9 2012 12:37:22, GUI svn.r4230)
;
_audit_update_record
;
2014-06-25 deposited with the CCDC.
2015-02-03 downloaded from the CCDC.
;
_cell_angle_alpha 81.475(5)
_cell_angle_beta 86.215(5)
_cell_angle_gamma 64.836(7)
_cell_formula_units_Z 1
_cell_length_a 12.4445(9)
_cell_length_b 12.5644(8)
_cell_length_c 17.9581(11)
_cell_measurement_reflns_used 7899
_cell_measurement_temperature 99.9(3)
_cell_measurement_theta_max 74.2930
_cell_measurement_theta_min 4.6060
_cell_volume 2513.3(3)
_computing_cell_refinement
;
CrysAlisPro, Agilent Technologies,
Version 1.171.36.32 (release 02-08-2013 CrysAlis171 .NET)
(compiled Aug  2 2013,16:46:58)
;
_computing_data_collection
;
CrysAlisPro, Agilent Technologies,
Version 1.171.36.32 (release 02-08-2013 CrysAlis171 .NET)
(compiled Aug  2 2013,16:46:58)
;
_computing_data_reduction
;
CrysAlisPro, Agilent Technologies,
Version 1.171.36.32 (release 02-08-2013 CrysAlis171 .NET)
(compiled Aug  2 2013,16:46:58)
;
_computing_molecular_graphics
;
O. V. Dolomanov, L. J. Bourhis, R. J. Gildea, J. A. K. Howard and H. Puschmann,
OLEX2: a complete structure solution, refinement and analysis program.
J. Appl. Cryst. (2009). 42, 339-341.
;
_computing_publication_material
;
O. V. Dolomanov, L. J. Bourhis, R. J. Gildea, J. A. K. Howard and H. Puschmann,
OLEX2: a complete structure solution, refinement and analysis program.
J. Appl. Cryst. (2009). 42, 339-341.
;
_computing_structure_refinement
;
XL, G.M. Sheldrick, Acta Cryst.
(2008). A64, 112-122
;
_computing_structure_solution
;
XS, G.M. Sheldrick, Acta Cryst.
(2008). A64, 112-122
;
_diffrn_ambient_temperature 99.9(3)
_diffrn_detector_area_resol_mean 10.3587
_diffrn_measured_fraction_theta_full 0.9861
_diffrn_measured_fraction_theta_max 0.5243
_diffrn_measurement_details
;
  1 omega  -70.00   32.00   1.0000   10.0000
omega____ theta____ kappa____ phi______ frames
    -      -40.5703   57.0000 -120.0000 102

  2 omega  -69.00   32.00   1.0000   10.0000
omega____ theta____ kappa____ phi______ frames
    -      -40.5703   57.0000  120.0000 101

  3 omega  -69.00   33.00   1.0000   10.0000
omega____ theta____ kappa____ phi______ frames
    -      -40.5703   77.0000  -30.0000 102

  4 omega   33.00   90.00   1.0000   30.0000
omega____ theta____ kappa____ phi______ frames
    -      110.5703  -30.0000   30.0000 57

  5 omega   80.00  178.00   1.0000   30.0000
omega____ theta____ kappa____ phi______ frames
    -      110.5703   30.0000 -150.0000 98

  6 omega   38.00   98.00   1.0000   30.0000
omega____ theta____ kappa____ phi______ frames
    -      110.5703  -45.0000  -30.0000 60

  7 omega   40.00  115.00   1.0000   30.0000
omega____ theta____ kappa____ phi______ frames
    -      110.5703 -111.0000   30.0000 75

  8 omega   80.00  178.00   1.0000   30.0000
omega____ theta____ kappa____ phi______ frames
    -      110.5703   30.0000  -60.0000 98

  9 omega   26.00  108.00   1.0000   30.0000
omega____ theta____ kappa____ phi______ frames
    -      110.5703  -94.0000  -90.0000 82

 10 omega   49.00   89.00   1.0000   30.0000
omega____ theta____ kappa____ phi______ frames
    -      110.5703  -30.0000  -90.0000 40

 11 omega   42.00   98.00   1.0000   30.0000
omega____ theta____ kappa____ phi______ frames
    -      110.5703  -45.0000 -120.0000 56

 12 omega   37.00  139.00   1.0000   30.0000
omega____ theta____ kappa____ phi______ frames
    -      110.5703  -61.0000  120.0000 102

 13 omega   43.00  108.00   1.0000   30.0000
omega____ theta____ kappa____ phi______ frames
    -      110.5703  -94.0000  120.0000 65
;
_diffrn_measurement_device 'kappa diffractometer'
_diffrn_measurement_device_type 'SuperNova, Dual, Cu at zero, Atlas'
_diffrn_measurement_method '\w scans'
_diffrn_orient_matrix_UB_11 -0.1027024000
_diffrn_orient_matrix_UB_12 0.0071958000
_diffrn_orient_matrix_UB_13 -0.0469402000
_diffrn_orient_matrix_UB_21 0.0713560000
_diffrn_orient_matrix_UB_22 0.0059443000
_diffrn_orient_matrix_UB_23 -0.0727037000
_diffrn_orient_matrix_UB_31 0.0553819000
_diffrn_orient_matrix_UB_32 -0.1363573000
_diffrn_orient_matrix_UB_33 0.0059225000
_diffrn_radiation_monochromator mirror
_diffrn_radiation_probe x-ray
_diffrn_radiation_type CuK\a
_diffrn_radiation_wavelength 1.5418
_diffrn_reflns_av_R_equivalents 0.0466
_diffrn_reflns_av_unetI/netI 0.0508
_diffrn_reflns_limit_h_max 14
_diffrn_reflns_limit_h_min -14
_diffrn_reflns_limit_k_max 10
_diffrn_reflns_limit_k_min -15
_diffrn_reflns_limit_l_max 20
_diffrn_reflns_limit_l_min -21
_diffrn_reflns_number 14070
_diffrn_reflns_theta_full 66.50
_diffrn_reflns_theta_max 67.99
_diffrn_reflns_theta_min 4.36
_diffrn_source 'sealed X-ray tube'
_diffrn_source_current 0.80
_diffrn_source_power 0.040
_diffrn_source_target Cu
_diffrn_source_voltage 50
_exptl_absorpt_coefficient_mu 12.963
_exptl_absorpt_correction_T_max 1.00000
_exptl_absorpt_correction_T_min 0.53338
_exptl_absorpt_correction_type multi-scan
_exptl_absorpt_process_details
;
CrysAlisPro, Agilent Technologies,
Version 1.171.36.32 (release 02-08-2013 CrysAlis171 .NET)
(compiled Aug  2 2013,16:46:58)
Empirical absorption correction using spherical harmonics,
 implemented in SCALE3 ABSPACK scaling algorithm.
;
_exptl_crystal_colour red
_exptl_crystal_density_diffrn 1.770
_exptl_crystal_density_method 'not measured'
_exptl_crystal_description plate
_exptl_crystal_F_000 1334
_exptl_crystal_size_max 0.15
_exptl_crystal_size_mid 0.12
_exptl_crystal_size_min 0.03
_refine_diff_density_max 3.088
_refine_diff_density_min -2.055
_refine_diff_density_rms 0.173
_refine_ls_extinction_method none
_refine_ls_goodness_of_fit_ref 1.001
_refine_ls_hydrogen_treatment constr
_refine_ls_matrix_type full
_refine_ls_number_parameters 585
_refine_ls_number_reflns 8876
_refine_ls_number_restraints 31
_refine_ls_restrained_S_all 1.000
_refine_ls_R_factor_all 0.0620
_refine_ls_R_factor_gt 0.0546
_refine_ls_shift/su_max 0.001
_refine_ls_shift/su_mean 0.000
_refine_ls_structure_factor_coef Fsqd
_refine_ls_weighting_details 'calc w=1/[\s^2^(Fo^2^)+(0.0347P)^2^+41.9336P] where P=(Fo^2^+2Fc^2^)/3'
_refine_ls_weighting_scheme calc
_refine_ls_wR_factor_gt 0.1229
_refine_ls_wR_factor_ref 0.1256
_reflns_number_gt 8128
_reflns_number_total 8876
_reflns_threshold_expression >2sigma(I)
_cod_data_source_file c5dt00093a1.cif
_cod_data_source_block win51cult
_cod_depositor_comments
;
The following automatic conversions were performed:

'_symmetry_cell_setting' value 'Triclinic' changed to 'triclinic'
according to
/usr/data/users/saulius/crontab/automatic-downloads/rss-feeds/RSC/lib/dictionaries/cif_core.dic
dictionary named 'cif_core.dic' version 2.4.2 from 2011-04-26.

Automatic conversion script
Id: cif_fix_values 3008 2015-01-20 13:52:24Z robertas 

 Adding full bibliography for 7033885--7033890.cif.
;
_cod_original_sg_symbol_H-M P-1
_cod_database_code 7033889
_reflns_odcompleteness_completeness 98.61
_reflns_odcompleteness_iscentric 1
_reflns_odcompleteness_theta 68.13

loop_
_space_group_symop_id
_space_group_symop_operation_xyz
1 'x, y, z'
2 '-x, -y, -z'

loop_
_atom_site_label
_atom_site_type_symbol
_atom_site_fract_x
_atom_site_fract_y
_atom_site_fract_z
_atom_site_U_iso_or_equiv
_atom_site_adp_type
_atom_site_occupancy
_atom_site_symmetry_multiplicity
_atom_site_calc_flag
_atom_site_refinement_flags
Re1 Re 0.61431(3) 0.37217(3) 0.241612(17) 0.01419(10) Uani 1 1 d .
Rh1 Rh 0.52202(5) 0.47380(5) 0.43665(3) 0.02075(14) Uani 1 1 d .
Co1 Co 0.96383(10) 0.16998(11) 0.18698(8) 0.0230(3) Uani 1 1 d .
Cl1 Cl 0.52113(15) 0.53808(15) 0.14829(10) 0.0213(3) Uani 1 1 d .
P1 P 0.44533(15) 0.33109(16) 0.23704(10) 0.0170(4) Uani 1 1 d .
P2 P 0.81456(16) 0.20145(16) 0.11775(10) 0.0183(4) Uani 1 1 d .
P3 P 0.89150(16) 0.35410(18) 0.20194(12) 0.0235(4) Uani 1 1 d .
P4 P 0.87162(17) 0.13570(17) 0.28753(11) 0.0224(4) Uani 1 1 d .
O1 O 0.9676(5) 0.3685(5) 0.2652(4) 0.0308(13) Uani 1 1 d .
O2 O 0.9157(5) 0.4363(5) 0.1322(4) 0.0309(13) Uani 1 1 d .
O3 O 0.8350(5) 0.2640(5) 0.0376(3) 0.0278(12) Uani 1 1 d .
O4 O 0.8218(5) 0.0795(5) 0.0957(3) 0.0274(12) Uani 1 1 d .
O5 O 0.8956(5) -0.0016(5) 0.2984(3) 0.0281(12) Uani 1 1 d .
O6 O 0.9330(5) 0.1397(5) 0.3626(3) 0.0315(13) Uani 1 1 d .
O7 O 0.7612(4) 0.4147(4) 0.2225(3) 0.0208(11) Uani 1 1 d .
O8 O 0.6907(4) 0.2712(5) 0.1461(3) 0.0192(10) Uani 1 1 d .
O9 O 0.7391(4) 0.2061(5) 0.2950(3) 0.0226(11) Uani 1 1 d .
O11 O 0.4262(5) 0.6487(5) 0.3973(3) 0.0267(12) Uani 1 1 d U
O12 O 0.3871(5) 0.6987(5) 0.5146(3) 0.0289(12) Uani 1 1 d U
O13 O 0.6705(5) 0.5031(5) 0.4399(3) 0.0259(12) Uani 1 1 d .
O14 O 0.6292(5) 0.5512(5) 0.5577(3) 0.0244(11) Uani 1 1 d .
N1 N 0.5601(5) 0.4280(5) 0.3238(3) 0.0191(13) Uani 1 1 d .
C1 C 1.0771(7) 0.0600(8) 0.1128(5) 0.0299(18) Uani 1 1 d .
H1 H 1.0527 0.0346 0.0723 0.036 Uiso 1 1 calc R
C2 C 1.0982(8) -0.0002(8) 0.1863(6) 0.040(2) Uani 1 1 d .
H2 H 1.0901 -0.0710 0.2054 0.048 Uiso 1 1 calc R
C3 C 1.1356(8) 0.0703(14) 0.2270(7) 0.067(4) Uani 1 1 d .
H3 H 1.1580 0.0536 0.2785 0.081 Uiso 1 1 calc R
C4 C 1.1324(9) 0.1674(12) 0.1761(9) 0.065(4) Uani 1 1 d .
H4 H 1.1521 0.2285 0.1873 0.078 Uiso 1 1 calc R
C5 C 1.0963(9) 0.1601(9) 0.1074(8) 0.053(3) Uani 1 1 d .
H5 H 1.0862 0.2155 0.0634 0.063 Uiso 1 1 calc R
C11 C 0.9222(7) 0.4830(8) 0.2933(6) 0.033(2) Uani 1 1 d .
H11A H 0.8450 0.4994 0.3192 0.039 Uiso 1 1 calc R
H11B H 0.9105 0.5473 0.2512 0.039 Uiso 1 1 calc R
C12 C 1.0133(7) 0.4757(8) 0.3477(5) 0.032(2) Uani 1 1 d .
H12A H 1.0895 0.4575 0.3217 0.049 Uiso 1 1 calc R
H12B H 1.0225 0.4129 0.3897 0.049 Uiso 1 1 calc R
H12C H 0.9869 0.5518 0.3671 0.049 Uiso 1 1 calc R
C13 C 0.8321(8) 0.5020(9) 0.0717(6) 0.046(3) Uani 1 1 d D
H13A H 0.7505 0.5207 0.0909 0.055 Uiso 1 1 calc R
H13B H 0.8470 0.4517 0.0313 0.055 Uiso 1 1 calc R
C14 C 0.8406(13) 0.6125(14) 0.0400(11) 0.108(7) Uani 1 1 d D
H14A H 0.7861 0.6510 -0.0026 0.161 Uiso 1 1 calc R
H14B H 0.9221 0.5949 0.0229 0.161 Uiso 1 1 calc R
H14C H 0.8192 0.6656 0.0787 0.161 Uiso 1 1 calc R
C15 C 0.7387(8) 0.3143(8) -0.0187(5) 0.033(2) Uani 1 1 d .
H15A H 0.7409 0.3858 -0.0491 0.040 Uiso 1 1 calc R
H15B H 0.6609 0.3380 0.0073 0.040 Uiso 1 1 calc R
C16 C 0.7530(12) 0.2244(11) -0.0689(5) 0.062(4) Uani 1 1 d .
H16A H 0.6952 0.2614 -0.1099 0.093 Uiso 1 1 calc R
H16B H 0.7398 0.1587 -0.0398 0.093 Uiso 1 1 calc R
H16C H 0.8336 0.1943 -0.0900 0.093 Uiso 1 1 calc R
C17 C 0.7567(12) 0.0194(10) 0.1358(6) 0.051(3) Uani 1 1 d .
H17A H 0.6713 0.0736 0.1367 0.061 Uiso 1 1 calc R
H17B H 0.7852 -0.0081 0.1884 0.061 Uiso 1 1 calc R
C18 C 0.7747(11) -0.0846(9) 0.0970(7) 0.051(3) Uani 1 1 d .
H18A H 0.7420 -0.0563 0.0460 0.077 Uiso 1 1 calc R
H18B H 0.7341 -0.1298 0.1254 0.077 Uiso 1 1 calc R
H18C H 0.8598 -0.1358 0.0942 0.077 Uiso 1 1 calc R
C19 C 0.8333(8) -0.0434(8) 0.3590(5) 0.036(2) Uani 1 1 d .
H19A H 0.7470 -0.0063 0.3488 0.043 Uiso 1 1 calc R
H19B H 0.8464 -0.0218 0.4074 0.043 Uiso 1 1 calc R
C20 C 0.8808(8) -0.1752(8) 0.3633(5) 0.035(2) Uani 1 1 d .
H20A H 0.8630 -0.1954 0.3163 0.053 Uiso 1 1 calc R
H20B H 0.8435 -0.2059 0.4056 0.053 Uiso 1 1 calc R
H20C H 0.9669 -0.2107 0.3706 0.053 Uiso 1 1 calc R
C21 C 0.8696(9) 0.2313(8) 0.4103(5) 0.040(2) Uani 1 1 d .
H21A H 0.7889 0.2359 0.4214 0.048 Uiso 1 1 calc R
H21B H 0.8622 0.3093 0.3843 0.048 Uiso 1 1 calc R
C22 C 0.9371(9) 0.2010(9) 0.4813(5) 0.040(2) Uani 1 1 d .
H22A H 1.0140 0.2041 0.4703 0.061 Uiso 1 1 calc R
H22B H 0.9499 0.1208 0.5044 0.061 Uiso 1 1 calc R
H22C H 0.8920 0.2580 0.5160 0.061 Uiso 1 1 calc R
C31 C 0.4458(7) 0.2564(7) 0.1563(4) 0.0224(16) Uani 1 1 d .
C32 C 0.4564(7) 0.3112(8) 0.0844(5) 0.0281(18) Uani 1 1 d .
H32 H 0.4622 0.3849 0.0788 0.034 Uiso 1 1 calc R
C33 C 0.4584(8) 0.2598(8) 0.0215(5) 0.034(2) Uani 1 1 d .
H33 H 0.4668 0.2974 -0.0271 0.041 Uiso 1 1 calc R
C34 C 0.4479(9) 0.1525(9) 0.0292(5) 0.037(2) Uani 1 1 d .
H34 H 0.4488 0.1171 -0.0142 0.044 Uiso 1 1 calc R
C35 C 0.4364(9) 0.0978(9) 0.1001(5) 0.037(2) Uani 1 1 d .
H35 H 0.4290 0.0248 0.1053 0.045 Uiso 1 1 calc R
C36 C 0.4355(7) 0.1499(8) 0.1649(5) 0.0274(17) Uani 1 1 d .
H36 H 0.4280 0.1123 0.2136 0.033 Uiso 1 1 calc R
C41 C 0.4102(7) 0.2471(7) 0.3197(4) 0.0217(15) Uani 1 1 d .
C42 C 0.3030(8) 0.2355(7) 0.3233(5) 0.0287(18) Uani 1 1 d .
H42 H 0.2494 0.2683 0.2821 0.034 Uiso 1 1 calc R
C43 C 0.2758(9) 0.1758(8) 0.3875(5) 0.037(2) Uani 1 1 d .
H43 H 0.2042 0.1657 0.3898 0.044 Uiso 1 1 calc R
C44 C 0.3515(10) 0.1311(8) 0.4480(6) 0.041(2) Uani 1 1 d .
H44 H 0.3316 0.0914 0.4922 0.049 Uiso 1 1 calc R
C45 C 0.4558(9) 0.1438(8) 0.4445(5) 0.036(2) Uani 1 1 d .
H45 H 0.5073 0.1138 0.4868 0.044 Uiso 1 1 calc R
C46 C 0.4872(8) 0.1996(7) 0.3803(5) 0.0281(17) Uani 1 1 d .
H46 H 0.5611 0.2055 0.3778 0.034 Uiso 1 1 calc R
C51 C 0.3040(6) 0.4660(7) 0.2246(4) 0.0216(16) Uani 1 1 d .
C52 C 0.2857(7) 0.5582(7) 0.2661(5) 0.0270(17) Uani 1 1 d .
H52 H 0.3464 0.5519 0.2982 0.032 Uiso 1 1 calc R
C53 C 0.1791(8) 0.6586(8) 0.2604(6) 0.036(2) Uani 1 1 d .
H53 H 0.1667 0.7204 0.2892 0.043 Uiso 1 1 calc R
C54 C 0.0905(7) 0.6699(8) 0.2131(6) 0.041(2) Uani 1 1 d .
H54 H 0.0183 0.7398 0.2085 0.049 Uiso 1 1 calc R
C55 C 0.1079(8) 0.5792(9) 0.1730(6) 0.039(2) Uani 1 1 d .
H55 H 0.0464 0.5860 0.1414 0.047 Uiso 1 1 calc R
C56 C 0.2141(7) 0.4773(8) 0.1776(5) 0.0301(18) Uani 1 1 d .
H56 H 0.2252 0.4158 0.1489 0.036 Uiso 1 1 calc R
C61 C 0.3803(8) 0.7222(7) 0.4442(4) 0.0261(17) Uani 1 1 d U
C62 C 0.3128(10) 0.8502(8) 0.4120(5) 0.043(2) Uani 1 1 d U
H62A H 0.3687 0.8819 0.3890 0.064 Uiso 1 1 calc R
H62B H 0.2685 0.8961 0.4523 0.064 Uiso 1 1 calc R
H62C H 0.2573 0.8560 0.3736 0.064 Uiso 1 1 calc R
C63 C 0.6908(8) 0.5360(7) 0.4980(5) 0.0282(18) Uani 1 1 d .
C64 C 0.7976(8) 0.5618(8) 0.4971(5) 0.0331(19) Uani 1 1 d .
H64A H 0.8693 0.4870 0.5034 0.050 Uiso 1 1 calc R
H64B H 0.7919 0.6071 0.5383 0.050 Uiso 1 1 calc R
H64C H 0.8017 0.6081 0.4489 0.050 Uiso 1 1 calc R
C1S C 0.5657(9) 0.7151(9) 0.2560(6) 0.038(2) Uani 1 1 d .
H1SA H 0.5454 0.6620 0.2949 0.046 Uiso 1 1 calc R
H1SB H 0.6152 0.6669 0.2173 0.046 Uiso 1 1 calc R
Cl1S Cl 0.6471(3) 0.7758(3) 0.2974(2) 0.0746(10) Uani 1 1 d .
Cl2S Cl 0.4335(3) 0.8271(2) 0.21384(17) 0.0566(7) Uani 1 1 d .

loop_
_atom_site_aniso_label
_atom_site_aniso_U_11
_atom_site_aniso_U_22
_atom_site_aniso_U_33
_atom_site_aniso_U_23
_atom_site_aniso_U_13
_atom_site_aniso_U_12
Re1 0.01182(15) 0.01368(16) 0.01687(16) -0.00313(11) -0.00009(11) -0.00482(12)
Rh1 0.0305(3) 0.0148(3) 0.0165(3) -0.0033(2) 0.0023(2) -0.0090(2)
Co1 0.0120(6) 0.0204(7) 0.0367(7) -0.0119(5) 0.0015(5) -0.0043(5)
Cl1 0.0202(8) 0.0206(9) 0.0232(8) 0.0022(7) -0.0024(6) -0.0098(7)
P1 0.0145(8) 0.0173(9) 0.0208(9) -0.0021(7) 0.0001(7) -0.0083(7)
P2 0.0156(9) 0.0176(9) 0.0217(9) -0.0060(7) 0.0031(7) -0.0064(7)
P3 0.0126(9) 0.0211(10) 0.0397(11) -0.0112(8) 0.0016(8) -0.0076(8)
P4 0.0185(9) 0.0181(10) 0.0263(10) -0.0061(7) -0.0053(7) -0.0018(8)
O1 0.013(3) 0.024(3) 0.057(4) -0.018(3) -0.005(2) -0.004(2)
O2 0.018(3) 0.028(3) 0.050(4) -0.007(3) 0.004(2) -0.012(2)
O3 0.025(3) 0.025(3) 0.025(3) -0.001(2) 0.010(2) -0.005(2)
O4 0.027(3) 0.024(3) 0.034(3) -0.009(2) 0.000(2) -0.011(2)
O5 0.026(3) 0.020(3) 0.032(3) -0.006(2) 0.000(2) -0.002(2)
O6 0.024(3) 0.027(3) 0.035(3) -0.013(3) -0.012(2) 0.003(2)
O7 0.016(2) 0.016(3) 0.037(3) -0.009(2) 0.003(2) -0.011(2)
O8 0.012(2) 0.026(3) 0.018(2) -0.002(2) 0.0040(18) -0.007(2)
O9 0.015(2) 0.028(3) 0.019(2) 0.000(2) -0.0032(19) -0.004(2)
O11 0.038(3) 0.019(3) 0.019(3) 0.002(2) -0.001(2) -0.009(2)
O12 0.043(3) 0.017(3) 0.025(3) -0.003(2) 0.001(2) -0.010(3)
O13 0.037(3) 0.029(3) 0.018(3) -0.008(2) 0.004(2) -0.019(3)
O14 0.033(3) 0.021(3) 0.020(3) -0.007(2) 0.008(2) -0.012(2)
N1 0.021(3) 0.014(3) 0.013(3) -0.002(2) 0.007(2) 0.001(2)
C1 0.021(4) 0.032(5) 0.033(4) -0.009(4) 0.008(3) -0.007(3)
C2 0.022(4) 0.028(5) 0.049(6) -0.004(4) 0.014(4) 0.006(4)
C3 0.012(4) 0.107(11) 0.054(7) -0.042(7) -0.010(4) 0.014(5)
C4 0.022(5) 0.059(8) 0.124(12) -0.046(8) 0.016(6) -0.018(5)
C5 0.029(5) 0.031(5) 0.089(9) -0.015(5) 0.032(5) -0.007(4)
C11 0.019(4) 0.027(5) 0.058(6) -0.019(4) 0.000(4) -0.011(3)
C12 0.020(4) 0.035(5) 0.050(5) -0.023(4) 0.008(4) -0.013(4)
C13 0.029(5) 0.044(6) 0.064(7) 0.014(5) 0.001(4) -0.021(4)
C14 0.065(9) 0.105(13) 0.167(17) 0.069(12) -0.060(10) -0.068(10)
C15 0.030(4) 0.028(5) 0.024(4) 0.000(3) 0.004(3) 0.003(4)
C16 0.080(9) 0.058(7) 0.017(4) -0.007(4) -0.003(5) 0.002(6)
C17 0.097(9) 0.051(6) 0.032(5) -0.010(4) 0.011(5) -0.058(7)
C18 0.070(8) 0.032(5) 0.064(7) -0.008(5) -0.014(6) -0.031(5)
C19 0.039(5) 0.023(5) 0.039(5) -0.006(4) -0.004(4) -0.006(4)
C20 0.036(5) 0.029(5) 0.042(5) -0.007(4) -0.004(4) -0.014(4)
C21 0.049(6) 0.021(5) 0.037(5) -0.016(4) -0.006(4) 0.002(4)
C22 0.041(5) 0.043(6) 0.036(5) -0.010(4) -0.005(4) -0.014(5)
C31 0.023(4) 0.024(4) 0.024(4) -0.005(3) -0.001(3) -0.013(3)
C32 0.026(4) 0.035(5) 0.027(4) 0.000(3) -0.007(3) -0.016(4)
C33 0.042(5) 0.040(5) 0.022(4) 0.000(4) -0.004(4) -0.022(4)
C34 0.053(6) 0.043(5) 0.026(4) -0.008(4) -0.005(4) -0.030(5)
C35 0.049(6) 0.038(5) 0.038(5) -0.009(4) 0.000(4) -0.030(5)
C36 0.028(4) 0.034(5) 0.028(4) -0.008(3) 0.004(3) -0.020(4)
C41 0.022(4) 0.018(4) 0.028(4) -0.002(3) 0.005(3) -0.013(3)
C42 0.029(4) 0.021(4) 0.040(5) -0.005(3) 0.010(4) -0.015(4)
C43 0.042(5) 0.028(5) 0.047(5) -0.014(4) 0.024(4) -0.021(4)
C44 0.062(6) 0.023(5) 0.041(5) -0.004(4) 0.022(5) -0.024(5)
C45 0.056(6) 0.022(4) 0.030(4) 0.001(3) 0.007(4) -0.018(4)
C46 0.039(5) 0.018(4) 0.026(4) -0.004(3) 0.006(3) -0.011(4)
C51 0.010(3) 0.020(4) 0.034(4) 0.002(3) 0.002(3) -0.008(3)
C52 0.024(4) 0.018(4) 0.034(4) 0.002(3) 0.002(3) -0.008(3)
C53 0.026(4) 0.023(4) 0.056(6) -0.003(4) 0.009(4) -0.009(4)
C54 0.015(4) 0.028(5) 0.068(7) 0.003(4) 0.000(4) -0.001(4)
C55 0.018(4) 0.040(6) 0.056(6) 0.008(4) -0.011(4) -0.013(4)
C56 0.019(4) 0.031(5) 0.042(5) 0.004(4) -0.004(3) -0.013(4)
C61 0.039(5) 0.018(4) 0.024(4) -0.008(3) 0.004(3) -0.013(3)
C62 0.066(7) 0.025(4) 0.030(5) -0.002(3) 0.003(4) -0.013(4)
C63 0.036(5) 0.015(4) 0.029(4) -0.004(3) 0.000(3) -0.006(3)
C64 0.040(5) 0.031(5) 0.030(4) -0.011(4) 0.001(4) -0.015(4)
C1S 0.041(5) 0.041(5) 0.041(5) -0.005(4) -0.001(4) -0.026(5)
Cl1S 0.067(2) 0.0614(19) 0.114(3) -0.0187(18) -0.0249(19) -0.0388(17)
Cl2S 0.0680(18) 0.0401(14) 0.0590(16) 0.0011(12) -0.0210(13) -0.0198(13)

loop_
_atom_type_symbol
_atom_type_description
_atom_type_scat_dispersion_real
_atom_type_scat_dispersion_imag
_atom_type_scat_source
C C 0.0181 0.0091 'International Tables Vol C Tables 4.2.6.8 and 6.1.1.4'
H H 0.0000 0.0000 'International Tables Vol C Tables 4.2.6.8 and 6.1.1.4'
Cl Cl 0.3639 0.7018 'International Tables Vol C Tables 4.2.6.8 and 6.1.1.4'
Co Co -2.3653 3.6143 'International Tables Vol C Tables 4.2.6.8 and 6.1.1.4'
N N 0.0311 0.0180 'International Tables Vol C Tables 4.2.6.8 and 6.1.1.4'
O O 0.0492 0.0322 'International Tables Vol C Tables 4.2.6.8 and 6.1.1.4'
P P 0.2955 0.4335 'International Tables Vol C Tables 4.2.6.8 and 6.1.1.4'
Re Re -5.2083 5.8923 'International Tables Vol C Tables 4.2.6.8 and 6.1.1.4'
Rh Rh 0.0927 3.6045 'International Tables Vol C Tables 4.2.6.8 and 6.1.1.4'

loop_
_geom_angle_atom_site_label_1
_geom_angle_atom_site_label_2
_geom_angle_atom_site_label_3
_geom_angle
_geom_angle_site_symmetry_1
_geom_angle_site_symmetry_3
P1 Re1 Cl1 87.64(6) . .
O7 Re1 Cl1 84.16(15) . .
O7 Re1 P1 168.78(15) . .
O7 Re1 O8 82.87(19) . .
O7 Re1 O9 85.0(2) . .
O8 Re1 Cl1 85.56(14) . .
O8 Re1 P1 88.88(13) . .
O9 Re1 Cl1 160.71(14) . .
O9 Re1 P1 100.62(15) . .
O9 Re1 O8 77.28(19) . .
N1 Re1 Cl1 103.3(2) . .
N1 Re1 P1 88.1(2) . .
N1 Re1 O7 101.2(3) . .
N1 Re1 O8 170.5(2) . .
N1 Re1 O9 94.5(2) . .
O11 Rh1 Rh1 88.07(15) . 2_666
O11 Rh1 O12 175.0(2) . 2_666
O11 Rh1 N1 91.6(2) . .
O12 Rh1 Rh1 87.02(16) 2_666 2_666
O12 Rh1 N1 93.3(2) 2_666 .
O13 Rh1 Rh1 87.71(15) . 2_666
O13 Rh1 O11 90.1(2) . .
O13 Rh1 O12 90.6(2) . 2_666
O13 Rh1 N1 92.5(2) . .
O14 Rh1 Rh1 87.45(15) 2_666 2_666
O14 Rh1 O11 89.6(2) 2_666 .
O14 Rh1 O12 89.3(2) 2_666 2_666
O14 Rh1 O13 175.2(2) 2_666 .
O14 Rh1 N1 92.3(2) 2_666 .
N1 Rh1 Rh1 179.65(18) . 2_666
P3 Co1 P2 91.18(9) . .
P3 Co1 P4 89.60(9) . .
P4 Co1 P2 90.96(8) . .
C1 Co1 P2 89.4(3) . .
C1 Co1 P3 138.0(3) . .
C1 Co1 P4 132.4(3) . .
C1 Co1 C2 39.4(4) . .
C1 Co1 C4 64.6(4) . .
C1 Co1 C5 38.4(4) . .
C2 Co1 P2 112.3(3) . .
C2 Co1 P3 154.9(3) . .
C2 Co1 P4 98.4(3) . .
C2 Co1 C5 66.3(4) . .
C3 Co1 P2 152.9(4) . .
C3 Co1 P3 114.5(4) . .
C3 Co1 P4 97.4(4) . .
C3 Co1 C1 66.0(4) . .
C3 Co1 C2 41.0(5) . .
C3 Co1 C4 39.4(6) . .
C3 Co1 C5 65.6(5) . .
C4 Co1 P2 139.8(5) . .
C4 Co1 P3 89.5(3) . .
C4 Co1 P4 129.2(5) . .
C4 Co1 C2 67.0(5) . .
C4 Co1 C5 38.3(5) . .
C5 Co1 P2 102.6(4) . .
C5 Co1 P3 101.1(3) . .
C5 Co1 P4 162.4(4) . .
C31 P1 Re1 113.6(2) . .
C31 P1 C51 102.5(4) . .
C41 P1 Re1 118.5(3) . .
C41 P1 C31 106.1(4) . .
C41 P1 C51 100.8(3) . .
C51 P1 Re1 113.4(2) . .
O3 P2 Co1 106.5(2) . .
O3 P2 O4 100.8(3) . .
O4 P2 Co1 111.0(2) . .
O8 P2 Co1 118.4(2) . .
O8 P2 O3 110.2(3) . .
O8 P2 O4 108.5(3) . .
O1 P3 Co1 108.3(2) . .
O2 P3 Co1 113.6(2) . .
O2 P3 O1 99.6(3) . .
O7 P3 Co1 118.2(2) . .
O7 P3 O1 108.1(3) . .
O7 P3 O2 107.4(3) . .
O5 P4 Co1 108.2(2) . .
O5 P4 O6 100.2(3) . .
O6 P4 Co1 111.7(3) . .
O9 P4 Co1 120.2(2) . .
O9 P4 O5 106.8(3) . .
O9 P4 O6 107.8(3) . .
C11 O1 P3 117.5(5) . .
C13 O2 P3 124.0(5) . .
C15 O3 P2 119.5(5) . .
C17 O4 P2 121.8(6) . .
C19 O5 P4 118.2(5) . .
C21 O6 P4 120.2(5) . .
P3 O7 Re1 138.4(3) . .
P2 O8 Re1 135.5(3) . .
P4 O9 Re1 134.1(3) . .
C61 O11 Rh1 118.9(5) . .
C61 O12 Rh1 119.7(5) . 2_666
C63 O13 Rh1 118.8(5) . .
C63 O14 Rh1 119.3(5) . 2_666
Re1 N1 Rh1 169.4(4) . .
C2 C1 Co1 70.5(5) . .
C5 C1 Co1 71.1(5) . .
C5 C1 C2 110.6(10) . .
C1 C2 Co1 70.1(5) . .
C1 C2 C3 104.6(10) . .
C3 C2 Co1 69.3(5) . .
C2 C3 Co1 69.7(5) . .
C4 C3 Co1 70.5(6) . .
C4 C3 C2 107.1(10) . .
C3 C4 Co1 70.2(6) . .
C5 C4 Co1 70.9(6) . .
C5 C4 C3 109.0(10) . .
C1 C5 Co1 70.6(5) . .
C1 C5 C4 108.7(11) . .
C4 C5 Co1 70.7(7) . .
O1 C11 C12 106.8(7) . .
O2 C13 C14 112.6(9) . .
O3 C15 C16 109.9(7) . .
O4 C17 C18 108.2(9) . .
O5 C19 C20 108.0(7) . .
O6 C21 C22 108.4(7) . .
C32 C31 P1 117.8(6) . .
C36 C31 P1 122.3(6) . .
C36 C31 C32 119.9(7) . .
C33 C32 C31 120.9(8) . .
C32 C33 C34 119.9(8) . .
C35 C34 C33 119.9(8) . .
C34 C35 C36 120.3(8) . .
C31 C36 C35 119.1(8) . .
C42 C41 P1 120.0(6) . .
C46 C41 P1 120.0(6) . .
C46 C41 C42 119.9(7) . .
C43 C42 C41 119.2(9) . .
C44 C43 C42 120.6(9) . .
C45 C44 C43 119.9(8) . .
C44 C45 C46 120.8(9) . .
C45 C46 C41 119.5(8) . .
C52 C51 P1 118.5(6) . .
C56 C51 P1 122.5(6) . .
C56 C51 C52 119.0(7) . .
C53 C52 C51 120.0(8) . .
C54 C53 C52 120.7(9) . .
C55 C54 C53 119.3(8) . .
C54 C55 C56 121.2(8) . .
C55 C56 C51 119.7(9) . .
O11 C61 C62 116.6(7) . .
O12 C61 O11 126.3(7) . .
O12 C61 C62 117.1(7) . .
O13 C63 O14 126.7(8) . .
O13 C63 C64 117.3(7) . .
O14 C63 C64 116.0(7) . .
Cl1S C1S Cl2S 111.5(5) . .

loop_
_geom_bond_atom_site_label_1
_geom_bond_atom_site_label_2
_geom_bond_distance
_geom_bond_site_symmetry_2
Re1 Cl1 2.3799(17) .
Re1 P1 2.3779(17) .
Re1 O7 2.106(5) .
Re1 O8 2.204(5) .
Re1 O9 2.129(5) .
Re1 N1 1.703(6) .
Rh1 Rh1 2.4255(10) 2_666
Rh1 O11 2.043(5) .
Rh1 O12 2.056(5) 2_666
Rh1 O13 2.037(6) .
Rh1 O14 2.029(6) 2_666
Rh1 N1 2.156(6) .
Co1 P2 2.165(2) .
Co1 P3 2.148(2) .
Co1 P4 2.163(2) .
Co1 C1 2.077(8) .
Co1 C2 2.081(9) .
Co1 C3 2.077(9) .
Co1 C4 2.081(10) .
Co1 C5 2.083(10) .
P1 C31 1.838(8) .
P1 C41 1.831(7) .
P1 C51 1.849(8) .
P2 O3 1.594(5) .
P2 O4 1.604(6) .
P2 O8 1.511(5) .
P3 O1 1.603(6) .
P3 O2 1.600(6) .
P3 O7 1.517(5) .
P4 O5 1.604(6) .
P4 O6 1.610(6) .
P4 O9 1.512(5) .
O1 C11 1.459(10) .
O2 C13 1.448(12) .
O3 C15 1.477(10) .
O4 C17 1.424(11) .
O5 C19 1.459(11) .
O6 C21 1.453(10) .
O11 C61 1.267(9) .
O12 Rh1 2.056(6) 2_666
O12 C61 1.255(10) .
O13 C63 1.256(10) .
O14 Rh1 2.029(6) 2_666
O14 C63 1.266(10) .
C1 C2 1.402(13) .
C1 C5 1.367(14) .
C2 C3 1.457(17) .
C3 C4 1.40(2) .
C4 C5 1.367(19) .
C11 C12 1.510(11) .
C13 C14 1.464(12) .
C15 C16 1.493(14) .
C17 C18 1.498(13) .
C19 C20 1.495(12) .
C21 C22 1.484(12) .
C31 C32 1.397(11) .
C31 C36 1.383(11) .
C32 C33 1.375(12) .
C33 C34 1.394(13) .
C34 C35 1.385(13) .
C35 C36 1.415(12) .
C41 C42 1.399(11) .
C41 C46 1.384(12) .
C42 C43 1.384(12) .
C43 C44 1.373(15) .
C44 C45 1.370(14) .
C45 C46 1.381(12) .
C51 C52 1.399(12) .
C51 C56 1.392(11) .
C52 C53 1.385(12) .
C53 C54 1.382(14) .
C54 C55 1.370(15) .
C55 C56 1.391(13) .
C61 C62 1.505(12) .
C63 C64 1.494(12) .
C1S Cl1S 1.757(9) .
C1S Cl2S 1.772(10) .
